data_2007596
loop_
_publ_author_name
'Itoh, Kuniaki'
'Fujimoto, Miki'
'Hashimoto, Masao'

_publ_section_title
;
 1-Difluoroboronyloxy-3-(<i>N</i>-methylimino)-1-phenyl-1-butene and
 its Two Photoproducts
;
_journal_issue 9
_journal_name_full 'Acta Crystallographica Section C'
_journal_page_first 1324
_journal_page_last 1327
_journal_paper_doi 10.1107/S0108270197004332
_journal_volume 54
_journal_year 1998
_chemical_formula_moiety 'C11 H12 B F2 N O'
_chemical_formula_structural C6H5C(OBF2)CHC(CH3)NCH3
_chemical_formula_sum 'C11 H12 B F2 N O'
_chemical_formula_weight 223.03
_space_group_IT_number 14
_space_group_name_Hall '-P 2yn'
_space_group_name_H-M_alt 'P 1 21/n 1'
_symmetry_cell_setting monoclinic
_symmetry_space_group_name_H-M 'P 1 21/n 1'
_atom_type_scat_source 'International Tables for X-ray Crystallography (Vol. IV)'
_cell_angle_alpha 90
_cell_angle_beta 93.480(10)
_cell_angle_gamma 90
_cell_formula_units_Z 4
_cell_length_a 7.1850(10)
_cell_length_b 11.3264(8)
_cell_length_c 13.4430(10)
_cell_measurement_reflns_used 25
_cell_measurement_temperature 294.2
_cell_measurement_theta_max 15.0
_cell_measurement_theta_min 13.1
_cell_volume 1091.98(19)
_diffrn_measurement_device AFC5R
_diffrn_measurement_method '\w/2\q scans'
_diffrn_radiation_type MoK\a
_diffrn_radiation_wavelength 0.7107
_diffrn_reflns_av_R_equivalents 0.0092
_diffrn_reflns_limit_h_max 9
_diffrn_reflns_limit_h_min 0
_diffrn_reflns_limit_k_max 14
_diffrn_reflns_limit_k_min 0
_diffrn_reflns_limit_l_max 17
_diffrn_reflns_limit_l_min -17
_diffrn_reflns_number 2852
_diffrn_reflns_theta_max 27.50
_diffrn_standards_decay_% -1.05
_diffrn_standards_interval_count 100
_diffrn_standards_number 3
_exptl_absorpt_coefficient_mu 0.108
_exptl_absorpt_correction_type none
_exptl_crystal_colour colourless
_exptl_crystal_density_diffrn 1.357
_exptl_crystal_density_meas 1.33
_exptl_crystal_density_method KI
_exptl_crystal_description prismatic
_exptl_crystal_F_000 464.00
_exptl_crystal_size_max 0.40
_exptl_crystal_size_mid 0.30
_exptl_crystal_size_min 0.30
_refine_diff_density_max 0.19
_refine_diff_density_min -0.29
_refine_ls_extinction_coef 0.0274
_refine_ls_extinction_method Zachariasen_type_2_Gaussian_isotropic
_refine_ls_goodness_of_fit_obs 3.140
_refine_ls_hydrogen_treatment noref
_refine_ls_number_parameters 146
_refine_ls_number_reflns 1272
_refine_ls_R_factor_obs .0570
_refine_ls_shift/esd_max 0.01
_refine_ls_structure_factor_coef F
_refine_ls_weighting_scheme sigma
_refine_ls_wR_factor_obs .0380
_reflns_number_observed 1272
_reflns_number_total 2650
_reflns_observed_criterion I>3\s(I)
_cod_data_source_file de1049.cif
_cod_data_source_block 1
_cod_depositor_comments
;
The following automatic conversions were performed:

'_atom_site_thermal_displace_type' tag value 'Uij' was replaced with
'Uani' value 28 times.

Automatic conversion script
Id: cif_fix_values 1646 2011-03-28 12:23:43Z adriana 
;
_cod_original_cell_volume 1092.0(2)
_cod_original_sg_symbol_H-M 'P 21/n'
_cod_database_code 2007596

loop_
_space_group_symop_id
_space_group_symop_operation_xyz
1 x,y,z
2 -x+1/2,y+1/2,-z+1/2
3 -x,-y,-z
4 x+1/2,-y+1/2,z+1/2

loop_
_atom_site_aniso_label
_atom_site_aniso_U_11
_atom_site_aniso_U_22
_atom_site_aniso_U_33
_atom_site_aniso_U_12
_atom_site_aniso_U_13
_atom_site_aniso_U_23
F(1) .0460(10) .082(2) .140(2) .008(2) -.0020(10) .008(2)
F(2) .105(2) .073(2) .089(2) .014(2) .050(2) .003(2)
O(1) .045(2) .050(2) .106(3) .006(2) .029(2) .008(2)
N(1) .045(2) .045(2) .058(3) .003(2) .012(2) .003(2)
C(1) .046(3) .046(3) .051(3) .002(2) .003(2) .003(3)
C(2) .053(3) .052(3) .072(3) .007(3) .012(3) .005(3)
C(3) .071(4) .052(3) .101(4) .005(3) .023(3) .003(3)
C(4) .077(4) .052(3) .090(4) -.013(3) .015(3) .000(3)
C(5) .058(3) .067(4) .079(4) -.010(3) .019(3) .001(3)
C(6) .053(3) .049(3) .066(3) -.002(2) .012(2) -.001(3)
C(7) .040(3) .054(3) .050(3) .003(2) .013(2) .008(2)
C(8) .039(2) .045(3) .074(3) .008(2) .006(2) .001(3)
C(9) .049(3) .049(3) .053(3) .012(2) .002(3) .004(2)
C(10) .080(3) .057(3) .074(3) .009(3) .039(3) .006(3)
C(11) .057(3) .048(3) .103(4) -.009(2) .017(3) .006(3)
B(1) .044(3) .057(4) .078(4) -.001(3) .018(3) .001(4)

loop_
_atom_site_label
_atom_site_fract_x
_atom_site_fract_y
_atom_site_fract_z
_atom_site_U_iso_or_equiv
_atom_site_thermal_displace_type
_atom_site_calc_flag
_atom_site_calc_attached_atom
F(1) .3578(3) .0139(2) .3893(2) .0898(10) Uani ? ?
F(2) .2393(3) .0068(2) .2303(2) .0872(10) Uani ? ?
O(1) .0942(4) -.0971(2) .3508(2) .0660(10) Uani ? ?
N(1) .0787(5) .1213(3) .3474(3) .0490(10) Uani ? ?
C(1) -.1625(6) -.2167(4) .3851(3) .0470(10) Uani ? ?
C(2) -.0551(6) -.3162(4) .3717(3) .059(2) Uani ? ?
C(3) -.1285(7) -.4289(4) .3801(4) .074(2) Uani ? ?
C(4) -.3123(7) -.4424(4) .4011(4) .073(2) Uani ? ?
C(5) -.4228(6) -.3444(4) .4130(3) .067(2) Uani ? ?
C(6) -.3495(6) -.2320(4) .4055(3) .056(2) Uani ? ?
C(7) -.0837(6) -.0976(4) .3728(3) .047(2) Uani ? ?
C(8) -.1780(5) .0029(4) .3831(3) .0520(10) Uani ? ?
C(9) -.0936(6) .1144(4) .3710(3) .050(2) Uani ? ?
C(10) -.2065(6) .2241(4) .3826(3) .069(2) Uani ? ?
C(11) .1702(6) .2357(4) .3340(4) .069(2) Uani ? ?
B(1) .1952(7) .0099(5) .3288(4) .059(2) Uani ? ?
H(1) .0733 -.3074 .3569 .0702 Uani ? ?
H(2) -.0396 -.4956 .3746 .0991 Uani ? ?
H(3) -.3804 -.5260 .4013 .0991 Uani ? ?
H(4) -.5605 -.3554 .4381 .0991 Uani ? ?
H(5) -.4249 -.1543 .4191 .0991 Uani ? ?
H(6) -.3222 .0117 .3767 .0991 Uani ? ?
H(7) -.3107 .1957 .4335 .0991 Uani ? ?
H(8) -.1627 .2798 .4381 .0991 Uani ? ?
H(9) -.2149 .2765 .3288 .0991 Uani ? ?
H(10) .1298 .3129 .3761 .0991 Uani ? ?
H(11) .0946 .2790 .2720 .0991 Uani ? ?
H(12) .3022 .2284 .3151 .0991 Uani ? ?

loop_
_geom_angle_atom_site_label_1
_geom_angle_atom_site_label_2
_geom_angle_atom_site_label_3
_geom_angle
_geom_angle_publ_flag
C(7) O(1) B(1) 123.3(4) no
C(9) N(1) C(11) 121.5(4) no
C(9) N(1) B(1) 121.7(4) no
C(11) N(1) B(1) 116.7(3) no
C(2) C(1) C(6) 118.4(4) no
C(2) C(1) C(7) 120.6(4) no
C(6) C(1) C(7) 121.0(4) no
C(1) C(2) C(3) 121.4(4) no
C(1) C(2) H(1) 119.4596 no
C(3) C(2) H(1) 119.1844 no
C(2) C(3) C(4) 119.6(4) no
C(2) C(3) H(2) 116.2872 no
C(4) C(3) H(2) 124.0027 no
C(3) C(4) C(5) 120.0(4) no
C(3) C(4) H(3) 123.1108 no
C(5) C(4) H(3) 116.5776 no
C(4) C(5) C(6) 120.5(4) no
C(4) C(5) H(4) 119.4009 no
C(6) C(5) H(4) 119.5280 no
C(1) C(6) C(5) 120.2(4) no
C(1) C(6) H(5) 116.1364 no
C(5) C(6) H(5) 123.5818 no
O(1) C(7) C(1) 114.2(4) no
O(1) C(7) C(8) 121.3(4) no
C(1) C(7) C(8) 124.5(4) no
C(7) C(8) C(9) 121.7(3) no
C(7) C(8) H(6) 125.6078 no
C(9) C(10) H(7) 102.5814 no
C(9) C(8) H(6) 109.6851 no
N(1) C(9) C(8) 120.2(4) no
N(1) C(9) C(10) 120.4(4) no
C(8) C(9) C(10) 119.3(4) no
C(9) C(10) H(8) 116.5545 no
C(9) C(10) H(9) 117.1772 no
H(7) C(10) H(8) 85.1432 no
H(7) C(10) H(9) 131.0391 no
H(8) C(10) H(9) 100.1890 no
N(1) C(11) H(10) 120.5986 no
N(1) C(11) H(11) 106.6082 no
N(1) C(11) H(12) 113.3201 no
H(10) C(11) H(11) 84.1880 no
H(10) C(11) H(12) 119.0068 no
H(11) C(11) H(12) 106.3560 no
F(1) B(1) F(2) 109.3(4) no
F(1) B(1) O(1) 108.8(4) no
F(1) B(1) N(1) 109.0(4) no
F(2) B(1) O(1) 108.7(4) no
F(2) B(1) N(1) 109.5(4) no
O(1) B(1) N(1) 111.5(3) no

loop_
_geom_bond_atom_site_label_1
_geom_bond_atom_site_label_2
_geom_bond_site_symmetry_1
_geom_bond_site_symmetry_2
_geom_bond_distance
_geom_bond_publ_flag
F(1) B(1) ? ? 1.383(5) no
F(2) B(1) ? ? 1.380(5) no
O(1) C(7) ? ? 1.329(4) yes
O(1) B(1) ? ? 1.452(6) yes
N(1) C(9) ? ? 1.298(4) yes
N(1) C(11) ? ? 1.469(5) no
N(1) B(1) ? ? 1.543(6) yes
C(1) C(2) ? ? 1.384(5) no
C(1) C(6) ? ? 1.398(5) no
C(1) C(7) ? ? 1.476(5) yes
C(2) C(3) ? ? 1.388(6) no
C(2) H(1) ? ? .9608 no
C(3) C(4) ? ? 1.376(5) no
C(3) H(2) ? ? .9958 no
C(4) C(5) ? ? 1.380(6) no
C(4) H(3) ? ? 1.0656 no
C(5) C(6) ? ? 1.383(5) no
C(5) H(4) ? ? 1.0717 no
C(6) H(5) ? ? 1.0551 no
C(7) C(8) ? ? 1.336(5) yes
C(8) C(9) ? ? 1.415(5) yes
C(8) H(6) ? ? 1.0393 no
C(9) C(10) ? ? 1.497(5) no
C(10) H(7) ? ? 1.0927 no
C(10) H(8) ? ? 1.0134 no
C(10) H(9) ? ? .9342 no
C(11) H(10) ? ? 1.0903 no
C(11) H(11) ? ? 1.0841 no
C(11) H(12) ? ? 1.0001 no
